data_7156346
loop_
_publ_author_name
'Wu, Jing'
'Kong, Yuanfang'
'Liu, Lingyan'
'Chang, Weixing'
'Li, Jing'

_publ_section_title
;
 Metal-free multicomponent cascade reactions of homopropargylic amines and
 acyl chlorides as well as potassium thiocyanate and diiodine: an access
 to thiazine imides.
;
_journal_issue 33
_journal_name_full 'Organic &amp; biomolecular chemistry'
_journal_page_first 5955
_journal_page_last 5959
_journal_paper_doi 10.1039/c8ob01557k
_journal_volume 16
_journal_year 2018
_chemical_formula_sum 'C24 H19 I N2 O S'
_chemical_formula_weight 510.37
_space_group_IT_number 2
_space_group_name_Hall '-P 1'
_space_group_name_H-M_alt 'P -1'
_symmetry_cell_setting triclinic
_symmetry_space_group_name_Hall '-P 1'
_symmetry_space_group_name_H-M 'P -1'
_atom_sites_solution_hydrogens geom
_atom_sites_solution_primary direct
_atom_sites_solution_secondary difmap
_audit_creation_method SHELXL-97
_audit_update_record
;
2018-02-01 deposited with the CCDC.
2018-07-31 downloaded from the CCDC.
;
_cell_angle_alpha 113.15(3)
_cell_angle_beta 98.39(3)
_cell_angle_gamma 96.47(3)
_cell_formula_units_Z 2
_cell_length_a 8.6049(17)
_cell_length_b 11.226(2)
_cell_length_c 12.391(3)
_cell_measurement_reflns_used 3605
_cell_measurement_temperature 113(2)
_cell_measurement_theta_max 27.8585
_cell_measurement_theta_min 1.8274
_cell_volume 1069.6(5)
_computing_cell_refinement crystalclear
_computing_data_collection crystalclear
_computing_data_reduction crystalclear
_computing_molecular_graphics 'Bruker SHELXTL'
_computing_publication_material 'Bruker SHELXTL'
_computing_structure_refinement 'SHELXL-97 (Sheldrick, 1997)'
_computing_structure_solution 'SHELXS-97 (Sheldrick, 1990)'
_diffrn_ambient_temperature 113(2)
_diffrn_measured_fraction_theta_full 0.997
_diffrn_measured_fraction_theta_max 0.997
_diffrn_measurement_device_type 'rigaku saturn'
_diffrn_measurement_method '\w scans'
_diffrn_radiation_monochromator confocal
_diffrn_radiation_source 'rotating anode'
_diffrn_radiation_type MoK\a
_diffrn_radiation_wavelength 0.71073
_diffrn_reflns_av_R_equivalents 0.0358
_diffrn_reflns_av_sigmaI/netI 0.0417
_diffrn_reflns_limit_h_max 10
_diffrn_reflns_limit_h_min -10
_diffrn_reflns_limit_k_max 13
_diffrn_reflns_limit_k_min -13
_diffrn_reflns_limit_l_max 14
_diffrn_reflns_limit_l_min -14
_diffrn_reflns_number 10248
_diffrn_reflns_theta_full 25.02
_diffrn_reflns_theta_max 25.02
_diffrn_reflns_theta_min 1.83
_diffrn_standards_decay_% 0
_diffrn_standards_interval_count 0
_diffrn_standards_interval_time 0
_diffrn_standards_number 0
_exptl_absorpt_coefficient_mu 1.612
_exptl_absorpt_correction_T_max 0.8301
_exptl_absorpt_correction_T_min 0.7387
_exptl_absorpt_correction_type multi-scan
_exptl_absorpt_process_details crystalclear
_exptl_crystal_density_diffrn 1.585
_exptl_crystal_density_method 'not measured'
_exptl_crystal_F_000 508
_exptl_crystal_size_max 0.20
_exptl_crystal_size_mid 0.18
_exptl_crystal_size_min 0.12
_refine_diff_density_max 2.788
_refine_diff_density_min -0.824
_refine_diff_density_rms 0.099
_refine_ls_extinction_method none
_refine_ls_goodness_of_fit_ref 1.056
_refine_ls_hydrogen_treatment constr
_refine_ls_matrix_type full
_refine_ls_number_parameters 262
_refine_ls_number_reflns 3773
_refine_ls_number_restraints 0
_refine_ls_restrained_S_all 1.056
_refine_ls_R_factor_all 0.0419
_refine_ls_R_factor_gt 0.0372
_refine_ls_shift/su_max 0.001
_refine_ls_shift/su_mean 0.000
_refine_ls_structure_factor_coef Fsqd
_refine_ls_weighting_details 'calc w=1/[\s^2^(Fo^2^)+(0.0640P)^2^+0.8693P] where P=(Fo^2^+2Fc^2^)/3'
_refine_ls_weighting_scheme calc
_refine_ls_wR_factor_gt 0.1023
_refine_ls_wR_factor_ref 0.1051
_reflns_number_gt 3312
_reflns_number_total 3773
_reflns_threshold_expression >2sigma(I)
_cod_data_source_file c8ob01557k2.cif
_cod_data_source_block shelxl
_cod_depositor_comments
;
The following automatic conversions were performed:

'_symmetry_cell_setting' value 'Triclinic' changed to 'triclinic'
according to
/home/data/users/saulius/crontab/automatic-downloads/rss-feeds/RSC/lib/dictionaries/cif_core.dic
dictionary named 'cif_core.dic' version 2.4.2 from 2011-04-26.

'_exptl_absorpt_correction_type' value 'MULTI-SCAN' changed to
'multi-scan' according to
/home/data/users/saulius/crontab/automatic-downloads/rss-feeds/RSC/lib/dictionaries/cif_core.dic
dictionary named 'cif_core.dic' version 2.4.2 from 2011-04-26.

'_refine_ls_hydrogen_treatment' value 'CONSTR' changed to 'constr'
according to
/home/data/users/saulius/crontab/automatic-downloads/rss-feeds/RSC/lib/dictionaries/cif_core.dic
dictionary named 'cif_core.dic' version 2.4.2 from 2011-04-26.

Automatic conversion script
Id: cif_fix_values 4973 2017-02-22 13:04:09Z antanas 

 Adding full bibliography for 7156346.cif.
;
_cod_original_cell_volume 1069.6(4)
_cod_original_sg_symbol_H-M P-1
_cod_database_code 7156346

loop_
_symmetry_equiv_pos_as_xyz
'x, y, z'
'-x, -y, -z'

loop_
_atom_site_label
_atom_site_type_symbol
_atom_site_fract_x
_atom_site_fract_y
_atom_site_fract_z
_atom_site_U_iso_or_equiv
_atom_site_adp_type
_atom_site_occupancy
_atom_site_symmetry_multiplicity
_atom_site_calc_flag
_atom_site_refinement_flags
I1 I 0.72473(3) 0.68682(3) 0.66593(2) 0.03284(13) Uani 1 1 d .
S1 S 0.54859(11) 0.82104(9) 0.36428(8) 0.0213(2) Uani 1 1 d .
O1 O 0.4326(4) 0.9553(3) 0.2489(3) 0.0346(7) Uani 1 1 d .
N1 N 0.7070(4) 0.6663(3) 0.2009(3) 0.0194(7) Uani 1 1 d .
N2 N 0.5544(4) 0.7877(3) 0.1367(3) 0.0196(7) Uani 1 1 d .
C1 C 0.6505(4) 0.7808(4) 0.5565(4) 0.0246(8) Uani 1 1 d .
H1 H 0.6352 0.8692 0.5942 0.030 Uiso 1 1 calc R
C2 C 0.6236(4) 0.7247(4) 0.4382(3) 0.0195(8) Uani 1 1 d .
C3 C 0.6462(5) 0.5915(4) 0.3565(3) 0.0225(8) Uani 1 1 d .
H3A H 0.5428 0.5396 0.3027 0.027 Uiso 1 1 calc R
H3B H 0.6849 0.5439 0.4044 0.027 Uiso 1 1 calc R
C4 C 0.7677(4) 0.6066(3) 0.2819(3) 0.0193(8) Uani 1 1 d .
H4 H 0.7809 0.5157 0.2299 0.023 Uiso 1 1 calc R
C5 C 0.9313(4) 0.6803(4) 0.3604(3) 0.0197(8) Uani 1 1 d .
C6 C 1.0261(5) 0.6169(4) 0.4138(4) 0.0259(9) Uani 1 1 d .
H6 H 0.9886 0.5278 0.3988 0.031 Uiso 1 1 calc R
C7 C 1.1728(5) 0.6815(4) 0.4879(4) 0.0316(10) Uani 1 1 d .
H7 H 1.2366 0.6364 0.5223 0.038 Uiso 1 1 calc R
C8 C 1.2281(5) 0.8130(5) 0.5124(4) 0.0319(10) Uani 1 1 d .
H8 H 1.3280 0.8586 0.5652 0.038 Uiso 1 1 calc R
C9 C 1.1364(5) 0.8763(4) 0.4594(4) 0.0301(9) Uani 1 1 d .
H9 H 1.1742 0.9653 0.4745 0.036 Uiso 1 1 calc R
C10 C 0.9897(5) 0.8107(4) 0.3845(4) 0.0253(9) Uani 1 1 d .
H10 H 0.9276 0.8556 0.3487 0.030 Uiso 1 1 calc R
C11 C 0.7627(4) 0.6266(4) 0.0894(3) 0.0199(8) Uani 1 1 d .
C12 C 0.8715(5) 0.7146(4) 0.0721(4) 0.0280(9) Uani 1 1 d .
H12 H 0.9064 0.8025 0.1315 0.034 Uiso 1 1 calc R
C13 C 0.9292(5) 0.6727(5) -0.0335(4) 0.0344(10) Uani 1 1 d .
H13 H 1.0050 0.7319 -0.0459 0.041 Uiso 1 1 calc R
C14 C 0.8767(5) 0.5455(5) -0.1203(4) 0.0315(10) Uani 1 1 d .
H14 H 0.9147 0.5177 -0.1930 0.038 Uiso 1 1 calc R
C15 C 0.7693(5) 0.4590(4) -0.1013(4) 0.0297(9) Uani 1 1 d .
H15 H 0.7349 0.3709 -0.1604 0.036 Uiso 1 1 calc R
C16 C 0.7109(5) 0.4991(4) 0.0029(4) 0.0251(9) Uani 1 1 d .
H16 H 0.6356 0.4393 0.0150 0.030 Uiso 1 1 calc R
C17 C 0.6075(4) 0.7547(3) 0.2241(3) 0.0174(7) Uani 1 1 d .
C18 C 0.4562(4) 0.8788(4) 0.1515(4) 0.0214(8) Uani 1 1 d .
C19 C 0.3758(4) 0.8796(4) 0.0370(4) 0.0206(8) Uani 1 1 d .
C20 C 0.4111(5) 0.8024(4) -0.0731(4) 0.0257(9) Uani 1 1 d .
H20 H 0.4901 0.7492 -0.0759 0.031 Uiso 1 1 calc R
C21 C 0.3312(5) 0.8033(5) -0.1781(4) 0.0359(10) Uani 1 1 d .
H21 H 0.3552 0.7505 -0.2527 0.043 Uiso 1 1 calc R
C22 C 0.2149(5) 0.8820(5) -0.1746(4) 0.0367(11) Uani 1 1 d .
H22 H 0.1593 0.8820 -0.2467 0.044 Uiso 1 1 calc R
C23 C 0.1819(5) 0.9589(4) -0.0664(4) 0.0339(10) Uani 1 1 d .
H23 H 0.1042 1.0131 -0.0639 0.041 Uiso 1 1 calc R
C24 C 0.2603(5) 0.9586(4) 0.0392(4) 0.0296(9) Uani 1 1 d .
H24 H 0.2357 1.0120 0.1134 0.036 Uiso 1 1 calc R

loop_
_atom_site_aniso_label
_atom_site_aniso_U_11
_atom_site_aniso_U_22
_atom_site_aniso_U_33
_atom_site_aniso_U_23
_atom_site_aniso_U_13
_atom_site_aniso_U_12
I1 0.0394(2) 0.0390(2) 0.02748(18) 0.01870(14) 0.00967(13) 0.01395(13)
S1 0.0231(5) 0.0218(5) 0.0177(5) 0.0060(4) 0.0037(4) 0.0079(4)
O1 0.0457(18) 0.0344(17) 0.0226(15) 0.0075(13) 0.0055(13) 0.0223(14)
N1 0.0223(16) 0.0197(16) 0.0162(15) 0.0080(13) 0.0017(13) 0.0056(13)
N2 0.0189(15) 0.0172(15) 0.0194(16) 0.0057(13) -0.0003(13) 0.0036(12)
C1 0.0191(19) 0.027(2) 0.032(2) 0.0150(18) 0.0066(16) 0.0092(16)
C2 0.0165(18) 0.0218(19) 0.0207(19) 0.0093(16) 0.0036(15) 0.0038(15)
C3 0.024(2) 0.0195(19) 0.025(2) 0.0114(17) 0.0031(16) 0.0029(15)
C4 0.027(2) 0.0147(18) 0.0180(18) 0.0076(15) 0.0036(16) 0.0077(15)
C5 0.0227(19) 0.0230(19) 0.0125(17) 0.0057(15) 0.0040(15) 0.0072(15)
C6 0.033(2) 0.023(2) 0.023(2) 0.0093(17) 0.0060(17) 0.0125(17)
C7 0.032(2) 0.041(3) 0.024(2) 0.0139(19) 0.0024(18) 0.019(2)
C8 0.0177(19) 0.046(3) 0.024(2) 0.0060(19) 0.0016(17) 0.0080(18)
C9 0.026(2) 0.026(2) 0.032(2) 0.0073(18) 0.0033(18) 0.0009(17)
C10 0.024(2) 0.027(2) 0.027(2) 0.0140(17) 0.0014(17) 0.0066(17)
C11 0.0184(18) 0.0225(19) 0.0200(19) 0.0092(16) 0.0013(15) 0.0099(15)
C12 0.037(2) 0.020(2) 0.026(2) 0.0090(17) 0.0062(18) 0.0037(17)
C13 0.032(2) 0.037(2) 0.044(3) 0.024(2) 0.013(2) 0.0061(19)
C14 0.034(2) 0.046(3) 0.018(2) 0.0128(19) 0.0102(18) 0.018(2)
C15 0.028(2) 0.031(2) 0.023(2) 0.0040(18) -0.0002(17) 0.0091(18)
C16 0.022(2) 0.023(2) 0.023(2) 0.0048(17) -0.0002(16) 0.0016(16)
C17 0.0160(17) 0.0147(17) 0.0152(17) 0.0022(14) -0.0017(14) 0.0001(14)
C18 0.0195(19) 0.0179(18) 0.026(2) 0.0085(16) 0.0037(16) 0.0033(15)
C19 0.0195(18) 0.0175(18) 0.026(2) 0.0117(16) 0.0036(16) 0.0009(15)
C20 0.025(2) 0.027(2) 0.029(2) 0.0146(18) 0.0048(17) 0.0095(17)
C21 0.036(2) 0.045(3) 0.030(2) 0.018(2) 0.0072(19) 0.013(2)
C22 0.028(2) 0.052(3) 0.042(3) 0.035(2) 0.001(2) 0.006(2)
C23 0.026(2) 0.040(3) 0.048(3) 0.029(2) 0.008(2) 0.0151(19)
C24 0.028(2) 0.026(2) 0.038(2) 0.0156(19) 0.0105(19) 0.0067(17)

loop_
_atom_type_symbol
_atom_type_description
_atom_type_scat_dispersion_real
_atom_type_scat_dispersion_imag
_atom_type_scat_source
C C 0.0033 0.0016 'International Tables Vol C Tables 4.2.6.8 and 6.1.1.4'
H H 0.0000 0.0000 'International Tables Vol C Tables 4.2.6.8 and 6.1.1.4'
I I -0.4742 1.8119 'International Tables Vol C Tables 4.2.6.8 and 6.1.1.4'
N N 0.0061 0.0033 'International Tables Vol C Tables 4.2.6.8 and 6.1.1.4'
O O 0.0106 0.0060 'International Tables Vol C Tables 4.2.6.8 and 6.1.1.4'
S S 0.1246 0.1234 'International Tables Vol C Tables 4.2.6.8 and 6.1.1.4'

loop_
_geom_angle_atom_site_label_1
_geom_angle_atom_site_label_2
_geom_angle_atom_site_label_3
_geom_angle
C17 S1 C2 103.08(17)
C17 N1 C11 119.0(3)
C17 N1 C4 125.3(3)
C11 N1 C4 115.7(3)
C17 N2 C18 121.5(3)
C2 C1 I1 123.9(3)
C2 C1 H1 118.0
I1 C1 H1 118.0
C1 C2 C3 129.4(4)
C1 C2 S1 115.6(3)
C3 C2 S1 115.0(3)
C2 C3 C4 109.5(3)
C2 C3 H3A 109.8
C4 C3 H3A 109.8
C2 C3 H3B 109.8
C4 C3 H3B 109.8
H3A C3 H3B 108.2
N1 C4 C5 112.6(3)
N1 C4 C3 111.2(3)
C5 C4 C3 111.8(3)
N1 C4 H4 106.9
C5 C4 H4 106.9
C3 C4 H4 106.9
C10 C5 C6 117.9(4)
C10 C5 C4 122.7(3)
C6 C5 C4 119.4(3)
C7 C6 C5 121.0(4)
C7 C6 H6 119.5
C5 C6 H6 119.5
C6 C7 C8 120.1(4)
C6 C7 H7 119.9
C8 C7 H7 119.9
C9 C8 C7 119.4(4)
C9 C8 H8 120.3
C7 C8 H8 120.3
C8 C9 C10 120.3(4)
C8 C9 H9 119.9
C10 C9 H9 119.9
C9 C10 C5 121.2(4)
C9 C10 H10 119.4
C5 C10 H10 119.4
C16 C11 C12 120.6(4)
C16 C11 N1 119.4(4)
C12 C11 N1 120.0(3)
C11 C12 C13 119.1(4)
C11 C12 H12 120.4
C13 C12 H12 120.4
C14 C13 C12 120.3(4)
C14 C13 H13 119.9
C12 C13 H13 119.9
C15 C14 C13 119.8(4)
C15 C14 H14 120.1
C13 C14 H14 120.1
C14 C15 C16 120.6(4)
C14 C15 H15 119.7
C16 C15 H15 119.7
C15 C16 C11 119.6(4)
C15 C16 H16 120.2
C11 C16 H16 120.2
N2 C17 N1 116.6(3)
N2 C17 S1 121.4(3)
N1 C17 S1 122.0(3)
O1 C18 N2 125.4(4)
O1 C18 C19 120.7(3)
N2 C18 C19 113.9(3)
C20 C19 C24 118.9(4)
C20 C19 C18 121.8(3)
C24 C19 C18 119.3(4)
C21 C20 C19 120.2(4)
C21 C20 H20 119.9
C19 C20 H20 119.9
C20 C21 C22 120.2(4)
C20 C21 H21 119.9
C22 C21 H21 119.9
C23 C22 C21 119.5(4)
C23 C22 H22 120.2
C21 C22 H22 120.2
C22 C23 C24 120.9(4)
C22 C23 H23 119.5
C24 C23 H23 119.5
C23 C24 C19 120.2(4)
C23 C24 H24 119.9
C19 C24 H24 119.9

loop_
_geom_bond_atom_site_label_1
_geom_bond_atom_site_label_2
_geom_bond_distance
I1 C1 2.095(4)
S1 C17 1.776(4)
S1 C2 1.786(4)
O1 C18 1.238(5)
N1 C17 1.356(5)
N1 C11 1.447(5)
N1 C4 1.479(5)
N2 C17 1.314(5)
N2 C18 1.373(5)
C1 C2 1.319(6)
C1 H1 0.9500
C2 C3 1.493(5)
C3 C4 1.530(5)
C3 H3A 0.9900
C3 H3B 0.9900
C4 C5 1.522(5)
C4 H4 1.0000
C5 C10 1.390(6)
C5 C6 1.399(5)
C6 C7 1.376(6)
C6 H6 0.9500
C7 C8 1.394(7)
C7 H7 0.9500
C8 C9 1.378(6)
C8 H8 0.9500
C9 C10 1.382(6)
C9 H9 0.9500
C10 H10 0.9500
C11 C16 1.381(5)
C11 C12 1.384(6)
C12 C13 1.393(6)
C12 H12 0.9500
C13 C14 1.380(6)
C13 H13 0.9500
C14 C15 1.377(6)
C14 H14 0.9500
C15 C16 1.379(6)
C15 H15 0.9500
C16 H16 0.9500
C18 C19 1.488(5)
C19 C20 1.398(6)
C19 C24 1.401(5)
C20 C21 1.385(6)
C20 H20 0.9500
C21 C22 1.401(7)
C21 H21 0.9500
C22 C23 1.371(7)
C22 H22 0.9500
C23 C24 1.383(6)
C23 H23 0.9500
C24 H24 0.9500

loop_
_geom_torsion_atom_site_label_1
_geom_torsion_atom_site_label_2
_geom_torsion_atom_site_label_3
_geom_torsion_atom_site_label_4
_geom_torsion
I1 C1 C2 C3 -3.7(6)
I1 C1 C2 S1 176.06(18)
C17 S1 C2 C1 155.7(3)
C17 S1 C2 C3 -24.5(3)
C1 C2 C3 C4 -119.2(4)
S1 C2 C3 C4 61.0(4)
C17 N1 C4 C5 -94.9(4)
C11 N1 C4 C5 84.0(4)
C17 N1 C4 C3 31.5(5)
C11 N1 C4 C3 -149.6(3)
C2 C3 C4 N1 -64.7(4)
C2 C3 C4 C5 62.1(4)
N1 C4 C5 C10 21.3(5)
C3 C4 C5 C10 -104.7(4)
N1 C4 C5 C6 -160.6(3)
C3 C4 C5 C6 73.3(4)
C10 C5 C6 C7 -0.1(6)
C4 C5 C6 C7 -178.3(4)
C5 C6 C7 C8 1.2(6)
C6 C7 C8 C9 -1.7(6)
C7 C8 C9 C10 1.2(6)
C8 C9 C10 C5 -0.2(6)
C6 C5 C10 C9 -0.4(6)
C4 C5 C10 C9 177.7(4)
C17 N1 C11 C16 -111.6(4)
C4 N1 C11 C16 69.4(4)
C17 N1 C11 C12 70.8(5)
C4 N1 C11 C12 -108.2(4)
C16 C11 C12 C13 -0.4(6)
N1 C11 C12 C13 177.1(4)
C11 C12 C13 C14 0.8(6)
C12 C13 C14 C15 -1.2(7)
C13 C14 C15 C16 1.3(6)
C14 C15 C16 C11 -0.9(6)
C12 C11 C16 C15 0.5(6)
N1 C11 C16 C15 -177.1(3)
C18 N2 C17 N1 -178.4(3)
C18 N2 C17 S1 2.6(5)
C11 N1 C17 N2 7.2(5)
C4 N1 C17 N2 -173.9(3)
C11 N1 C17 S1 -173.8(3)
C4 N1 C17 S1 5.1(5)
C2 S1 C17 N2 170.3(3)
C2 S1 C17 N1 -8.7(3)
C17 N2 C18 O1 14.4(6)
C17 N2 C18 C19 -165.5(3)
O1 C18 C19 C20 174.3(4)
N2 C18 C19 C20 -5.7(5)
O1 C18 C19 C24 -6.4(6)
N2 C18 C19 C24 173.6(3)
C24 C19 C20 C21 -0.8(6)
C18 C19 C20 C21 178.5(4)
C19 C20 C21 C22 0.2(7)
C20 C21 C22 C23 0.6(7)
C21 C22 C23 C24 -0.9(7)
C22 C23 C24 C19 0.3(6)
C20 C19 C24 C23 0.5(6)
C18 C19 C24 C23 -178.8(4)
